data_7050425
loop_
_publ_author_name
'Chowdhury, Shubhamoy'
'Iveson, Peter B.'
'Drew, Michael G. B.'
'Tocher, Derek A.'
'Datta, Dipankar'

_publ_section_title
;
 A novel copper(i) complex that is a monomeric single helix in solid
 state but a dimeric double helix in solution
;
_journal_issue 2
_journal_name_full 'New Journal of Chemistry'
_journal_page_first 193
_journal_paper_doi 10.1039/b207057j
_journal_volume 27
_journal_year 2003
_chemical_formula_sum 'C28.5 H25 Cl2 Cu N6 O4'
_chemical_formula_weight 649.65
_chemical_name_systematic
; 
? 
;
_space_group_IT_number 14
_symmetry_cell_setting monoclinic
_symmetry_space_group_name_Hall '-P 2yab'
_symmetry_space_group_name_H-M 'P 1 21/a 1'
_atom_sites_solution_hydrogens geom
_atom_sites_solution_primary direct
_atom_sites_solution_secondary difmap
_audit_creation_method SHELXL-97
_cell_angle_alpha 90.00
_cell_angle_beta 96.190(10)
_cell_angle_gamma 90.00
_cell_formula_units_Z 8
_cell_length_a 15.32(3)
_cell_length_b 20.70(3)
_cell_length_c 18.71(3)
_cell_measurement_temperature 293(2)
_cell_volume 5899(17)
_computing_cell_refinement XDS
_computing_data_collection 'XDS (Kabsch, 1991)'
_computing_data_reduction XDS
_computing_molecular_graphics PLATON(Spek,1994)
_computing_structure_refinement 'SHELXL-93 (Sheldrick, 1993)'
_computing_structure_solution 'SHELXS-86 (Sheldrick, 1990)'
_diffrn_ambient_temperature 293(2)
_diffrn_measurement_device 'Marresearch Image Plate'
_diffrn_measurement_method '95 frames at 2^o intervals, counting time 2 min.'
_diffrn_radiation_monochromator graphite
_diffrn_radiation_source 'fine-focus sealed tube'
_diffrn_radiation_type MoK\a
_diffrn_radiation_wavelength 0.71073
_diffrn_reflns_av_R_equivalents 0.0000
_diffrn_reflns_av_sigmaI/netI 0.1648
_diffrn_reflns_limit_h_max 18
_diffrn_reflns_limit_h_min 0
_diffrn_reflns_limit_k_max 25
_diffrn_reflns_limit_k_min 0
_diffrn_reflns_limit_l_max 22
_diffrn_reflns_limit_l_min -22
_diffrn_reflns_number 10667
_diffrn_reflns_theta_max 26.07
_diffrn_reflns_theta_min 1.97
_exptl_absorpt_coefficient_mu 0.966
_exptl_absorpt_correction_T_max 1.000
_exptl_absorpt_correction_T_min 0.412
_exptl_absorpt_correction_type 'DIFABS (Walker and Stuart,1983)'
_exptl_crystal_density_diffrn 1.463
_exptl_crystal_density_method 'not measured'
_exptl_crystal_F_000 2664
_refine_diff_density_max 0.564
_refine_diff_density_min -0.457
_refine_diff_density_rms 0.074
_refine_ls_extinction_method none
_refine_ls_goodness_of_fit_ref 1.008
_refine_ls_hydrogen_treatment mixed
_refine_ls_matrix_type full
_refine_ls_number_parameters 732
_refine_ls_number_reflns 10667
_refine_ls_number_restraints 40
_refine_ls_restrained_S_all 1.034
_refine_ls_R_factor_all 0.2344
_refine_ls_R_factor_gt 0.0907
_refine_ls_shift/su_max 0.257
_refine_ls_shift/su_mean 0.010
_refine_ls_structure_factor_coef Fsqd
_refine_ls_weighting_scheme
;
calc w=1/[\s^2^(Fo^2^)+(0.1147P)^2^+0.0000P] where 
P=(Fo^2^+2Fc^2^)/3
;
_refine_ls_wR_factor_gt 0.1916
_refine_ls_wR_factor_ref 0.2517
_reflns_number_gt 4361
_reflns_number_total 10667
_reflns_threshold_expression >2sigma(I)
_cod_data_source_file b207057j.txt
_cod_data_source_block 1
_cod_original_cell_volume 5900(15)
_cod_original_sg_symbol_H-M P21/a
_cod_original_formula_sum 'C28.5 H25 Cl2 Cu N6 O4 '
_cod_database_code 7050425

loop_
_symmetry_equiv_pos_as_xyz
'x, y, z'
'-x+1/2, y+1/2, -z'
'-x, -y, -z'
'x-1/2, -y-1/2, z'

loop_
_atom_site_label
_atom_site_type_symbol
_atom_site_fract_x
_atom_site_fract_y
_atom_site_fract_z
_atom_site_U_iso_or_equiv
_atom_site_adp_type
_atom_site_occupancy
_atom_site_calc_flag
_atom_site_refinement_flags
_atom_site_disorder_assembly
_atom_site_disorder_group
Cu1 Cu 0.20716(7) 0.65630(5) 0.28058(6) 0.0592(4) Uani 1 d . . .
C1A C 0.3558(7) 0.5826(5) 0.4707(7) 0.104(4) Uani 1 d . . .
H1A1 H 0.4136 0.5953 0.4609 0.125 Uiso 1 calc R . .
H1A2 H 0.3546 0.5369 0.4788 0.125 Uiso 1 calc R . .
H1A3 H 0.3408 0.6049 0.5126 0.125 Uiso 1 calc R . .
C2A C 0.2921(5) 0.5993(4) 0.4088(5) 0.051(2) Uani 1 d . . .
N3A N 0.2907(4) 0.6558(3) 0.3779(4) 0.0467(17) Uani 1 d . . .
N4A N 0.3531(4) 0.7004(3) 0.3996(4) 0.0536(19) Uani 1 d . . .
C5A C 0.3279(5) 0.7579(4) 0.4151(4) 0.0420(19) Uani 1 d . . .
C6A C 0.2357(5) 0.7798(3) 0.4158(5) 0.042(2) Uani 1 d . . .
N7A N 0.1769(4) 0.7817(3) 0.3608(4) 0.0474(17) Uani 1 d . . .
N8A N 0.1987(4) 0.7545(3) 0.2979(4) 0.0468(17) Uani 1 d . . .
C9A C 0.2174(5) 0.7905(4) 0.2440(5) 0.045(2) Uani 1 d . . .
C10A C 0.2226(7) 0.8624(4) 0.2484(6) 0.082(3) Uani 1 d . . .
H10A H 0.2020 0.8767 0.2924 0.098 Uiso 1 calc R . .
H10B H 0.1868 0.8810 0.2083 0.098 Uiso 1 calc R . .
H10C H 0.2824 0.8758 0.2472 0.098 Uiso 1 calc R . .
C91A C 0.2326(5) 0.7548(4) 0.1778(5) 0.050(2) Uani 1 d . . .
C96A C 0.2507(5) 0.7849(4) 0.1156(5) 0.055(2) Uani 1 d . . .
H96A H 0.2554 0.8296 0.1137 0.066 Uiso 1 calc R . .
C95A C 0.2616(6) 0.7477(5) 0.0559(6) 0.072(3) Uani 1 d . . .
H95A H 0.2730 0.7679 0.0136 0.087 Uiso 1 calc R . .
C94A C 0.2561(6) 0.6823(5) 0.0579(6) 0.072(3) Uani 1 d . . .
H94A H 0.2626 0.6570 0.0178 0.086 Uiso 1 calc R . .
C93A C 0.2399(5) 0.6551(5) 0.1241(6) 0.068(3) Uani 1 d . . .
H93A H 0.2358 0.6104 0.1269 0.082 Uiso 1 calc R . .
N92A N 0.2303(4) 0.6894(3) 0.1833(4) 0.0544(19) Uani 1 d . . .
C21A C 0.2246(5) 0.5527(4) 0.3782(5) 0.049(2) Uani 1 d . . .
C26A C 0.2148(6) 0.4929(4) 0.4074(5) 0.065(3) Uani 1 d . . .
H26A H 0.2530 0.4796 0.4467 0.078 Uiso 1 calc R . .
C25A C 0.1473(7) 0.4513(5) 0.3786(7) 0.085(3) Uani 1 d . . .
H25A H 0.1392 0.4109 0.3986 0.102 Uiso 1 calc R . .
C24A C 0.0939(7) 0.4729(5) 0.3197(6) 0.075(3) Uani 1 d . . .
H24A H 0.0479 0.4470 0.2998 0.091 Uiso 1 calc R . .
C23A C 0.1078(6) 0.5328(4) 0.2896(6) 0.066(3) Uani 1 d . . .
H23A H 0.0724 0.5461 0.2488 0.080 Uiso 1 calc R . .
N22A N 0.1734(4) 0.5725(3) 0.3196(4) 0.0509(18) Uani 1 d . . .
C51A C 0.3977(5) 0.8060(4) 0.4320(5) 0.049(2) Uani 1 d . . .
C52A C 0.4867(5) 0.7872(4) 0.4474(5) 0.057(2) Uani 1 d . . .
H52A H 0.5017 0.7436 0.4479 0.069 Uiso 1 calc R . .
C53A C 0.5526(6) 0.8343(5) 0.4618(6) 0.085(3) Uani 1 d . . .
H53A H 0.6106 0.8214 0.4730 0.102 Uiso 1 calc R . .
C54A C 0.5325(6) 0.8985(5) 0.4594(6) 0.078(3) Uani 1 d . . .
H54A H 0.5765 0.9293 0.4686 0.094 Uiso 1 calc R . .
C55A C 0.4479(7) 0.9170(5) 0.4435(6) 0.084(3) Uani 1 d . . .
H55A H 0.4340 0.9608 0.4428 0.101 Uiso 1 calc R . .
C56A C 0.3813(5) 0.8716(4) 0.4282(6) 0.071(3) Uani 1 d . . .
H56A H 0.3243 0.8858 0.4150 0.085 Uiso 1 calc R . .
C61A C 0.2080(4) 0.8054(4) 0.4826(5) 0.045(2) Uani 1 d . . .
C62A C 0.1379(5) 0.8502(4) 0.4831(5) 0.054(2) Uani 1 d . . .
H62A H 0.1093 0.8651 0.4399 0.065 Uiso 1 calc R . .
C63A C 0.1114(6) 0.8722(4) 0.5485(7) 0.075(3) Uani 1 d . . .
H63A H 0.0664 0.9023 0.5483 0.090 Uiso 1 calc R . .
C64A C 0.1514(7) 0.8494(5) 0.6123(7) 0.078(3) Uani 1 d . . .
H64A H 0.1326 0.8638 0.6552 0.094 Uiso 1 calc R . .
C65A C 0.2180(6) 0.8061(5) 0.6140(6) 0.077(3) Uani 1 d . . .
H65A H 0.2452 0.7918 0.6579 0.092 Uiso 1 calc R . .
C66A C 0.2462(6) 0.7828(4) 0.5497(6) 0.064(3) Uani 1 d . . .
H66A H 0.2906 0.7520 0.5516 0.077 Uiso 1 calc R . .
Cu2 Cu 0.52610(7) 0.67867(5) 1.03190(7) 0.0591(4) Uani 1 d . . .
C1B C 0.3890(6) 0.5962(5) 0.8384(6) 0.079(3) Uani 1 d . . .
H1B1 H 0.3661 0.5535 0.8440 0.095 Uiso 1 calc R . .
H1B2 H 0.4234 0.5968 0.7984 0.095 Uiso 1 calc R . .
H1B3 H 0.3413 0.6262 0.8298 0.095 Uiso 1 calc R . .
C2B C 0.4451(5) 0.6149(4) 0.9050(5) 0.045(2) Uani 1 d . . .
N3B N 0.4367(4) 0.6679(3) 0.9378(4) 0.0481(17) Uani 1 d . . .
N4B N 0.3702(4) 0.7106(3) 0.9141(4) 0.0464(17) Uani 1 d . . .
C5B C 0.3938(4) 0.7659(4) 0.8896(4) 0.042(2) Uani 1 d . . .
C6B C 0.4888(5) 0.7834(3) 0.8780(5) 0.047(2) Uani 1 d . . .
N7B N 0.5496(4) 0.7909(3) 0.9305(4) 0.0513(18) Uani 1 d . . .
N8B N 0.5324(4) 0.7746(3) 0.9973(4) 0.0470(17) Uani 1 d . . .
C9B C 0.5204(5) 0.8173(4) 1.0456(5) 0.048(2) Uani 1 d . . .
C10B C 0.5190(6) 0.8883(4) 1.0306(5) 0.073(3) Uani 1 d . . .
H10D H 0.5490 0.8967 0.9891 0.088 Uiso 1 calc R . .
H10E H 0.5479 0.9108 1.0713 0.088 Uiso 1 calc R . .
H10F H 0.4593 0.9028 1.0218 0.088 Uiso 1 calc R . .
N92B N 0.5051(4) 0.7250(3) 1.1220(4) 0.0526(18) Uani 1 d . . .
C93B C 0.4881(5) 0.6986(5) 1.1836(6) 0.067(3) Uani 1 d . . .
H93B H 0.4854 0.6538 1.1868 0.080 Uiso 1 calc R . .
C94B C 0.4740(6) 0.7357(6) 1.2441(6) 0.078(3) Uani 1 d . . .
H94B H 0.4643 0.7161 1.2873 0.094 Uiso 1 calc R . .
C95B C 0.4749(6) 0.8005(5) 1.2376(6) 0.067(3) Uani 1 d . . .
H95B H 0.4661 0.8259 1.2772 0.081 Uiso 1 calc R . .
C96B C 0.4885(5) 0.8302(4) 1.1739(5) 0.059(2) Uani 1 d . . .
H96B H 0.4864 0.8749 1.1693 0.071 Uiso 1 calc R . .
C91B C 0.5053(5) 0.7908(4) 1.1164(5) 0.047(2) Uani 1 d . . .
C21B C 0.5182(5) 0.5730(3) 0.9359(5) 0.047(2) Uani 1 d . . .
N22B N 0.5696(4) 0.5963(3) 0.9930(4) 0.0530(19) Uani 1 d . . .
C23B C 0.6392(6) 0.5622(4) 1.0213(6) 0.064(3) Uani 1 d . . .
H23B H 0.6733 0.5783 1.0614 0.077 Uiso 1 calc R . .
C24B C 0.6619(6) 0.5034(4) 0.9926(6) 0.066(3) Uani 1 d . . .
H24B H 0.7120 0.4813 1.0117 0.079 Uiso 1 calc R . .
C25B C 0.6087(6) 0.4786(4) 0.9353(6) 0.064(3) Uani 1 d . . .
H25B H 0.6216 0.4383 0.9169 0.077 Uiso 1 calc R . .
C26B C 0.5353(5) 0.5127(4) 0.9040(5) 0.055(2) Uani 1 d . . .
H26B H 0.4999 0.4968 0.8644 0.066 Uiso 1 calc R . .
C51B C 0.3272(5) 0.8138(4) 0.8655(4) 0.048(2) Uani 1 d . . .
C52B C 0.3477(6) 0.8784(4) 0.8567(5) 0.064(3) Uani 1 d . . .
H52B H 0.4054 0.8921 0.8673 0.077 Uiso 1 calc R . .
C53B C 0.2833(7) 0.9231(5) 0.8322(6) 0.077(3) Uani 1 d . . .
H53B H 0.2978 0.9662 0.8258 0.092 Uiso 1 calc R . .
C55B C 0.1747(6) 0.8408(6) 0.8271(6) 0.080(3) Uani 1 d . . .
H55B H 0.1162 0.8283 0.8180 0.096 Uiso 1 calc R . .
C54B C 0.1975(7) 0.9023(5) 0.8175(6) 0.082(3) Uani 1 d . . .
H54B H 0.1545 0.9319 0.8005 0.098 Uiso 1 calc R . .
C56B C 0.2385(5) 0.7954(4) 0.8508(5) 0.060(2) Uani 1 d . . .
H56B H 0.2224 0.7526 0.8569 0.072 Uiso 1 calc R . .
C61B C 0.5077(5) 0.7953(4) 0.8030(5) 0.050(2) Uani 1 d . . .
C62B C 0.4609(6) 0.7656(5) 0.7468(6) 0.073(3) Uani 1 d . . .
H62B H 0.4146 0.7384 0.7550 0.087 Uiso 1 calc R . .
C63B C 0.4813(8) 0.7754(6) 0.6769(6) 0.092(3) Uani 1 d . . .
H63B H 0.4475 0.7567 0.6381 0.111 Uiso 1 calc R . .
C64B C 0.5524(9) 0.8132(6) 0.6665(7) 0.097(4) Uani 1 d . . .
H64B H 0.5687 0.8180 0.6203 0.117 Uiso 1 calc R . .
C65B C 0.5980(8) 0.8429(6) 0.7201(8) 0.092(4) Uani 1 d . . .
H65B H 0.6429 0.8711 0.7113 0.110 Uiso 1 calc R . .
C66B C 0.5788(6) 0.8320(4) 0.7913(6) 0.070(3) Uani 1 d . . .
H66B H 0.6143 0.8496 0.8298 0.084 Uiso 1 calc R . .
Cl4 Cl 0.4793(2) 0.53217(16) 1.3002(2) 0.1073(11) Uani 0.547(10) d PD A 1
O43 O 0.5118(10) 0.5349(9) 1.3765(7) 0.143(2) Uiso 0.547(10) d PD A 1
O44 O 0.4790(11) 0.4581(6) 1.2864(10) 0.143(2) Uiso 0.547(10) d PD A 1
O41 O 0.3950(9) 0.5566(8) 1.2783(10) 0.143(2) Uiso 0.547(10) d PD A 1
O42 O 0.5453(11) 0.5539(8) 1.2548(10) 0.143(2) Uiso 0.547(10) d PD A 1
Cl6 Cl 0.4793(2) 0.53217(16) 1.3002(2) 0.1073(11) Uani 0.453(10) d PD A 2
O61 O 0.4963(12) 0.5916(8) 1.3437(10) 0.143(2) Uiso 0.453(10) d PD A 2
O62 O 0.4657(13) 0.4754(8) 1.3335(11) 0.143(2) Uiso 0.453(10) d PD A 2
O63 O 0.3995(11) 0.5520(10) 1.2452(10) 0.143(2) Uiso 0.453(10) d PD A 2
O64 O 0.5509(12) 0.5305(10) 1.2524(11) 0.143(2) Uiso 0.453(10) d PD A 2
Cl5 Cl -0.13619(15) 0.50307(12) 0.14501(17) 0.0804(8) Uani 0.368(7) d PD B 1
O51 O -0.2029(10) 0.4546(8) 0.1421(12) 0.1022(16) Uiso 0.368(7) d PD B 1
O53 O -0.0517(10) 0.4825(9) 0.1221(11) 0.1022(16) Uiso 0.368(7) d PD B 1
O54 O -0.166(2) 0.5614(9) 0.1063(14) 0.1022(16) Uiso 0.368(7) d PD B 1
O52 O -0.1149(12) 0.5217(9) 0.2245(8) 0.1022(16) Uiso 0.368(7) d PD B 1
Cl7 Cl -0.13619(15) 0.50307(12) 0.14501(17) 0.0804(8) Uani 0.632(7) d PD B 2
O71 O -0.1634(7) 0.4489(5) 0.0909(6) 0.1022(16) Uiso 0.632(7) d PD B 2
O72 O -0.1835(7) 0.4877(5) 0.2053(6) 0.1022(16) Uiso 0.632(7) d PD B 2
O73 O -0.0434(6) 0.4995(6) 0.1593(7) 0.1022(16) Uiso 0.632(7) d PD B 2
O74 O -0.1642(12) 0.5642(6) 0.1139(9) 0.1022(16) Uiso 0.632(7) d PD B 2
C91 C 0.7010(10) 0.4495(6) 1.3322(9) 0.152(6) Uani 1 d . C 1
H91A H 0.7172 0.4555 1.2840 0.182 Uiso 1 calc R C 1
H91B H 0.6479 0.4742 1.3366 0.182 Uiso 1 calc R C 1
Cl92 Cl 0.7816(4) 0.4756(3) 1.3923(3) 0.215(3) Uani 1 d . C 1
Cl93 Cl 0.6814(4) 0.3652(2) 1.3480(3) 0.191(2) Uani 1 d . C 1

loop_
_atom_site_aniso_label
_atom_site_aniso_U_11
_atom_site_aniso_U_22
_atom_site_aniso_U_33
_atom_site_aniso_U_23
_atom_site_aniso_U_13
_atom_site_aniso_U_12
Cu1 0.0606(7) 0.0546(6) 0.0632(9) 0.0051(6) 0.0104(6) -0.0002(5)
C1A 0.097(8) 0.090(8) 0.122(12) 0.009(7) -0.009(8) 0.001(6)
C2A 0.035(5) 0.062(6) 0.056(6) 0.008(5) 0.003(4) 0.019(4)
N3A 0.039(4) 0.045(4) 0.056(5) -0.004(4) 0.004(3) 0.005(3)
N4A 0.039(4) 0.048(4) 0.074(6) -0.005(4) 0.007(4) 0.001(3)
C5A 0.041(5) 0.047(5) 0.038(5) -0.002(4) 0.004(4) 0.002(4)
C6A 0.037(5) 0.045(4) 0.045(6) 0.000(4) 0.013(4) 0.003(3)
N7A 0.040(4) 0.046(4) 0.056(6) -0.001(4) 0.009(4) 0.004(3)
N8A 0.039(4) 0.047(4) 0.055(5) -0.004(4) 0.010(4) -0.001(3)
C9A 0.035(4) 0.054(5) 0.045(6) 0.004(5) -0.002(4) 0.006(3)
C10A 0.108(8) 0.059(6) 0.081(9) 0.001(5) 0.026(7) 0.008(5)
C91A 0.040(5) 0.053(5) 0.056(7) 0.010(5) 0.000(4) 0.004(4)
C96A 0.054(5) 0.051(5) 0.059(7) 0.011(5) 0.006(5) 0.010(4)
C95A 0.060(6) 0.083(7) 0.078(9) 0.019(6) 0.026(6) 0.012(5)
C94A 0.063(6) 0.092(8) 0.062(8) -0.002(6) 0.014(5) 0.009(5)
C93A 0.056(6) 0.071(6) 0.080(8) -0.010(6) 0.017(5) 0.007(4)
N92A 0.042(4) 0.056(5) 0.068(6) -0.001(4) 0.014(4) 0.008(3)
C21A 0.041(5) 0.041(5) 0.067(7) 0.005(4) 0.021(5) 0.001(4)
C26A 0.063(6) 0.055(6) 0.074(8) 0.015(5) -0.006(5) 0.013(5)
C25A 0.089(8) 0.056(6) 0.111(11) 0.010(7) 0.018(8) -0.002(6)
C24A 0.083(7) 0.059(6) 0.085(9) -0.002(6) 0.008(7) -0.007(5)
C23A 0.064(6) 0.071(6) 0.064(8) 0.002(5) 0.004(5) -0.003(5)
N22A 0.047(4) 0.055(4) 0.051(5) 0.004(4) 0.009(4) 0.001(3)
C51A 0.038(5) 0.054(5) 0.057(6) -0.006(4) 0.014(4) 0.005(4)
C52A 0.048(5) 0.059(5) 0.064(7) -0.001(5) 0.002(5) 0.003(4)
C53A 0.042(6) 0.104(9) 0.114(10) -0.021(7) 0.021(6) -0.002(5)
C54A 0.049(6) 0.078(7) 0.112(10) -0.023(6) 0.032(6) -0.026(5)
C55A 0.067(7) 0.059(6) 0.126(11) -0.012(6) 0.012(7) -0.015(5)
C56A 0.041(5) 0.067(6) 0.107(9) -0.010(6) 0.014(5) 0.003(4)
C61A 0.026(4) 0.049(5) 0.060(7) 0.000(4) 0.001(4) -0.003(3)
C62A 0.044(5) 0.060(5) 0.056(7) -0.007(5) -0.004(4) -0.008(4)
C63A 0.054(6) 0.063(6) 0.112(11) -0.024(7) 0.026(7) -0.002(4)
C64A 0.076(7) 0.099(8) 0.064(8) -0.014(7) 0.027(6) 0.007(6)
C65A 0.071(7) 0.077(7) 0.083(9) -0.009(6) 0.007(6) -0.006(5)
C66A 0.056(6) 0.064(6) 0.074(8) 0.000(6) 0.013(6) 0.005(4)
Cu2 0.0614(7) 0.0534(6) 0.0619(9) -0.0065(6) 0.0044(6) -0.0002(5)
C1B 0.080(7) 0.082(7) 0.073(8) -0.011(6) -0.002(6) 0.018(5)
C2B 0.044(5) 0.046(5) 0.043(6) 0.002(4) 0.003(4) -0.003(4)
N3B 0.048(4) 0.045(4) 0.052(5) 0.011(4) 0.010(3) -0.002(3)
N4B 0.045(4) 0.046(4) 0.048(5) 0.003(3) 0.003(3) 0.001(3)
C5B 0.029(4) 0.051(5) 0.046(6) -0.005(4) 0.011(4) 0.005(3)
C6B 0.047(5) 0.039(4) 0.055(7) -0.007(4) 0.005(5) 0.005(4)
N7B 0.059(5) 0.043(4) 0.054(6) -0.009(4) 0.014(4) -0.006(3)
N8B 0.041(4) 0.051(4) 0.050(5) 0.005(4) 0.005(3) -0.002(3)
C9B 0.040(4) 0.042(4) 0.061(7) -0.012(5) 0.006(4) -0.006(3)
C10B 0.096(7) 0.057(6) 0.069(8) -0.003(5) 0.018(6) 0.006(5)
N92B 0.047(4) 0.061(5) 0.048(5) -0.010(4) 0.003(4) -0.004(3)
C93B 0.057(6) 0.064(6) 0.079(9) 0.010(6) 0.006(6) -0.008(4)
C94B 0.062(6) 0.111(9) 0.061(8) -0.001(7) 0.005(5) -0.008(6)
C95B 0.061(6) 0.074(7) 0.066(8) -0.012(6) 0.005(5) 0.012(5)
C96B 0.052(5) 0.065(6) 0.058(7) -0.003(5) -0.003(5) 0.004(4)
C91B 0.038(5) 0.050(5) 0.054(7) -0.008(5) 0.008(4) 0.000(4)
C21B 0.052(5) 0.039(5) 0.052(7) -0.004(4) 0.018(5) -0.010(4)
N22B 0.053(4) 0.043(4) 0.064(6) 0.001(4) 0.013(4) 0.003(3)
C23B 0.057(6) 0.053(5) 0.081(8) -0.005(5) 0.007(5) 0.006(4)
C24B 0.049(5) 0.070(6) 0.077(8) 0.012(6) 0.003(5) 0.008(5)
C25B 0.069(6) 0.060(6) 0.066(8) -0.001(5) 0.016(6) 0.025(5)
C26B 0.055(5) 0.061(5) 0.051(6) 0.000(5) 0.013(5) -0.009(4)
C51B 0.048(5) 0.057(5) 0.040(6) 0.006(4) 0.012(4) 0.004(4)
C52B 0.061(6) 0.065(6) 0.067(7) 0.005(5) 0.015(5) 0.004(5)
C53B 0.076(7) 0.067(6) 0.087(9) 0.007(6) 0.010(6) 0.019(5)
C55B 0.058(6) 0.096(8) 0.084(9) 0.002(7) -0.001(6) 0.019(6)
C54B 0.084(8) 0.077(8) 0.084(9) 0.010(6) 0.012(7) 0.037(6)
C56B 0.055(6) 0.063(6) 0.064(7) 0.006(5) 0.008(5) 0.009(5)
C61B 0.041(5) 0.054(5) 0.055(7) 0.002(5) 0.014(5) 0.005(4)
C62B 0.060(6) 0.091(7) 0.069(8) 0.002(6) 0.016(6) 0.001(5)
C63B 0.115(10) 0.116(9) 0.046(8) 0.000(7) 0.015(7) 0.017(7)
C64B 0.102(10) 0.116(10) 0.079(10) 0.031(8) 0.034(8) 0.006(8)
C65B 0.087(8) 0.098(8) 0.094(11) 0.013(8) 0.026(8) -0.014(6)
C66B 0.079(7) 0.062(6) 0.071(8) 0.012(5) 0.024(6) -0.001(5)
Cl4 0.106(2) 0.119(3) 0.102(3) -0.040(2) 0.031(2) -0.0291(18)
Cl6 0.106(2) 0.119(3) 0.102(3) -0.040(2) 0.031(2) -0.0291(18)
Cl5 0.0610(15) 0.0782(17) 0.102(2) 0.0110(15) 0.0107(15) 0.0036(12)
Cl7 0.0610(15) 0.0782(17) 0.102(2) 0.0110(15) 0.0107(15) 0.0036(12)
C91 0.154(13) 0.132(12) 0.150(16) 0.007(11) -0.075(12) 0.003(10)
Cl92 0.223(6) 0.245(6) 0.179(6) -0.050(5) 0.029(5) -0.091(5)
Cl93 0.283(6) 0.151(4) 0.142(4) -0.009(3) 0.032(4) -0.047(4)

loop_
_atom_type_symbol
_atom_type_description
_atom_type_scat_dispersion_real
_atom_type_scat_dispersion_imag
_atom_type_scat_source
C C 0.0033 0.0016 'International Tables Vol C Tables 4.2.6.8 and 6.1.1.4'
H H 0.0000 0.0000 'International Tables Vol C Tables 4.2.6.8 and 6.1.1.4'
N N 0.0061 0.0033 'International Tables Vol C Tables 4.2.6.8 and 6.1.1.4'
O O 0.0106 0.0060 'International Tables Vol C Tables 4.2.6.8 and 6.1.1.4'
Cu Cu 0.3201 1.2651 'International Tables Vol C Tables 4.2.6.8 and 6.1.1.4'
Cl Cl 0.1484 0.1585 'International Tables Vol C Tables 4.2.6.8 and 6.1.1.4'

loop_
_geom_angle_atom_site_label_1
_geom_angle_atom_site_label_2
_geom_angle_atom_site_label_3
_geom_angle
_geom_angle_site_symmetry_1
_geom_angle_site_symmetry_3
_geom_angle_publ_flag
N22A Cu1 N92A 135.5(3) . . ?
N22A Cu1 N8A 141.6(3) . . ?
N92A Cu1 N8A 80.1(3) . . ?
N22A Cu1 N3A 80.5(3) . . ?
N92A Cu1 N3A 129.3(3) . . ?
N8A Cu1 N3A 84.9(3) . . ?
N3A C2A C1A 122.4(8) . . ?
N3A C2A C21A 115.7(8) . . ?
C1A C2A C21A 121.8(8) . . ?
C2A N3A N4A 120.0(7) . . ?
C2A N3A Cu1 111.5(5) . . ?
N4A N3A Cu1 126.6(5) . . ?
C5A N4A N3A 118.3(6) . . ?
N4A C5A C51A 116.3(7) . . ?
N4A C5A C6A 126.2(7) . . ?
C51A C5A C6A 117.5(6) . . ?
N7A C6A C61A 115.3(7) . . ?
N7A C6A C5A 125.7(7) . . ?
C61A C6A C5A 118.9(8) . . ?
C6A N7A N8A 117.0(6) . . ?
C9A N8A N7A 121.2(6) . . ?
C9A N8A Cu1 114.5(5) . . ?
N7A N8A Cu1 124.2(5) . . ?
N8A C9A C91A 115.3(7) . . ?
N8A C9A C10A 122.7(8) . . ?
C91A C9A C10A 122.0(8) . . ?
N92A C91A C96A 121.7(8) . . ?
N92A C91A C9A 115.1(8) . . ?
C96A C91A C9A 123.1(8) . . ?
C91A C96A C95A 119.0(8) . . ?
C94A C95A C96A 121.4(9) . . ?
C95A C94A C93A 116.1(10) . . ?
N92A C93A C94A 124.3(9) . . ?
C93A N92A C91A 117.4(8) . . ?
C93A N92A Cu1 127.9(6) . . ?
C91A N92A Cu1 114.6(6) . . ?
N22A C21A C26A 121.5(8) . . ?
N22A C21A C2A 116.1(7) . . ?
C26A C21A C2A 122.4(9) . . ?
C21A C26A C25A 120.5(9) . . ?
C24A C25A C26A 117.2(10) . . ?
C25A C24A C23A 120.8(10) . . ?
N22A C23A C24A 120.5(10) . . ?
C21A N22A C23A 119.4(7) . . ?
C21A N22A Cu1 114.6(5) . . ?
C23A N22A Cu1 125.9(7) . . ?
C56A C51A C52A 116.5(7) . . ?
C56A C51A C5A 122.1(7) . . ?
C52A C51A C5A 121.2(7) . . ?
C53A C52A C51A 120.1(8) . . ?
C54A C53A C52A 120.9(9) . . ?
C55A C54A C53A 119.3(8) . . ?
C54A C55A C56A 121.1(9) . . ?
C51A C56A C55A 121.8(8) . . ?
C66A C61A C62A 116.9(8) . . ?
C66A C61A C6A 120.8(7) . . ?
C62A C61A C6A 122.2(8) . . ?
C63A C62A C61A 120.5(9) . . ?
C64A C63A C62A 120.3(9) . . ?
C65A C64A C63A 121.0(10) . . ?
C64A C65A C66A 120.4(11) . . ?
C65A C66A C61A 120.9(9) . . ?
N22B Cu2 N92B 144.0(3) . . ?
N22B Cu2 N8B 131.9(3) . . ?
N92B Cu2 N8B 79.8(3) . . ?
N22B Cu2 N3B 79.6(3) . . ?
N92B Cu2 N3B 127.1(3) . . ?
N8B Cu2 N3B 83.7(3) . . ?
N3B C2B C21B 115.4(8) . . ?
N3B C2B C1B 123.4(7) . . ?
C21B C2B C1B 121.2(8) . . ?
C2B N3B N4B 120.4(7) . . ?
C2B N3B Cu2 113.7(5) . . ?
N4B N3B Cu2 125.8(5) . . ?
C5B N4B N3B 116.9(6) . . ?
N4B C5B C51B 119.7(6) . . ?
N4B C5B C6B 124.1(6) . . ?
C51B C5B C6B 116.0(7) . . ?
N7B C6B C61B 120.1(8) . . ?
N7B C6B C5B 122.6(8) . . ?
C61B C6B C5B 117.2(8) . . ?
C6B N7B N8B 118.6(7) . . ?
C9B N8B N7B 122.3(7) . . ?
C9B N8B Cu2 114.7(6) . . ?
N7B N8B Cu2 123.0(5) . . ?
N8B C9B C91B 115.0(7) . . ?
N8B C9B C10B 122.8(8) . . ?
C91B C9B C10B 122.2(7) . . ?
C93B N92B C91B 118.7(8) . . ?
C93B N92B Cu2 127.0(7) . . ?
C91B N92B Cu2 114.3(6) . . ?
N92B C93B C94B 122.5(9) . . ?
C95B C94B C93B 118.0(10) . . ?
C94B C95B C96B 121.7(10) . . ?
C95B C96B C91B 117.7(9) . . ?
N92B C91B C96B 121.4(8) . . ?
N92B C91B C9B 116.2(7) . . ?
C96B C91B C9B 122.3(8) . . ?
N22B C21B C26B 122.0(8) . . ?
N22B C21B C2B 116.8(7) . . ?
C26B C21B C2B 121.1(8) . . ?
C23B N22B C21B 119.8(7) . . ?
C23B N22B Cu2 126.1(7) . . ?
C21B N22B Cu2 113.9(5) . . ?
N22B C23B C24B 122.1(9) . . ?
C25B C24B C23B 118.4(8) . . ?
C24B C25B C26B 121.3(8) . . ?
C25B C26B C21B 116.4(8) . . ?
C52B C51B C56B 117.6(7) . . ?
C52B C51B C5B 122.1(8) . . ?
C56B C51B C5B 120.3(7) . . ?
C51B C52B C53B 121.1(9) . . ?
C54B C53B C52B 119.0(9) . . ?
C54B C55B C56B 120.0(10) . . ?
C55B C54B C53B 121.7(9) . . ?
C55B C56B C51B 120.6(9) . . ?
C62B C61B C66B 119.5(9) . . ?
C62B C61B C6B 121.2(8) . . ?
C66B C61B C6B 119.0(9) . . ?
C61B C62B C63B 120.6(10) . . ?
C64B C63B C62B 118.7(12) . . ?
C65B C64B C63B 121.5(12) . . ?
C64B C65B C66B 119.9(11) . . ?
C61B C66B C65B 119.5(11) . . ?
O41 Cl4 O43 118.4(9) . . ?
O41 Cl4 O42 113.1(10) . . ?
O43 Cl4 O42 111.8(10) . . ?
O41 Cl4 O44 108.7(9) . . ?
O43 Cl4 O44 101.3(8) . . ?
O42 Cl4 O44 101.3(8) . . ?
O62 Cl6 O61 119.5(11) . . ?
O62 Cl6 O64 114.5(10) . . ?
O61 Cl6 O64 104.6(10) . . ?
O62 Cl6 O63 112.5(11) . . ?
O61 Cl6 O63 102.8(9) . . ?
O64 Cl6 O63 100.6(10) . . ?
O51 Cl5 O54 112.2(12) . . ?
O51 Cl5 O53 115.7(10) . . ?
O54 Cl5 O53 109.6(12) . . ?
O51 Cl5 O52 106.8(10) . . ?
O54 Cl5 O52 107.2(12) . . ?
O53 Cl5 O52 104.7(10) . . ?
O73 Cl7 O74 111.7(8) . . ?
O73 Cl7 O72 114.8(7) . . ?
O74 Cl7 O72 110.9(8) . . ?
O73 Cl7 O71 106.3(6) . . ?
O74 Cl7 O71 109.1(9) . . ?
O72 Cl7 O71 103.4(6) . . ?
Cl92 C91 Cl93 109.1(8) . . ?

loop_
_geom_bond_atom_site_label_1
_geom_bond_atom_site_label_2
_geom_bond_distance
_geom_bond_site_symmetry_2
_geom_bond_publ_flag
Cu1 N22A 1.973(7) . ?
Cu1 N92A 2.012(8) . ?
Cu1 N8A 2.064(7) . ?
Cu1 N3A 2.110(7) . ?
C1A C2A 1.473(13) . ?
C2A N3A 1.304(10) . ?
C2A C21A 1.483(12) . ?
N3A N4A 1.359(9) . ?
N4A C5A 1.293(9) . ?
C5A C51A 1.471(11) . ?
C5A C6A 1.485(10) . ?
C6A N7A 1.294(10) . ?
C6A C61A 1.461(11) . ?
N7A N8A 1.377(9) . ?
N8A C9A 1.310(10) . ?
C9A C91A 1.483(11) . ?
C9A C10A 1.493(11) . ?
C91A N92A 1.358(10) . ?
C91A C96A 1.373(11) . ?
C96A C95A 1.382(12) . ?
C95A C94A 1.356(12) . ?
C94A C93A 1.407(13) . ?
C93A N92A 1.337(11) . ?
C21A N22A 1.341(11) . ?
C21A C26A 1.370(11) . ?
C26A C25A 1.407(13) . ?
C25A C24A 1.375(14) . ?
C24A C23A 1.388(12) . ?
C23A N22A 1.369(11) . ?
C51A C56A 1.380(11) . ?
C51A C52A 1.418(11) . ?
C52A C53A 1.408(12) . ?
C53A C54A 1.365(12) . ?
C54A C55A 1.353(13) . ?
C55A C56A 1.395(12) . ?
C61A C66A 1.407(12) . ?
C61A C62A 1.420(10) . ?
C62A C63A 1.406(13) . ?
C63A C64A 1.365(14) . ?
C64A C65A 1.356(13) . ?
C65A C66A 1.407(13) . ?
Cu2 N22B 1.995(7) . ?
Cu2 N92B 1.995(7) . ?
Cu2 N8B 2.093(7) . ?
Cu2 N3B 2.123(8) . ?
C1B C2B 1.488(12) . ?
C2B N3B 1.270(9) . ?
C2B C21B 1.483(11) . ?
N3B N4B 1.386(8) . ?
N4B C5B 1.299(9) . ?
C5B C51B 1.458(11) . ?
C5B C6B 1.538(11) . ?
C6B N7B 1.287(10) . ?
C6B C61B 1.484(12) . ?
N7B N8B 1.348(9) . ?
N8B C9B 1.292(10) . ?
C9B C91B 1.474(12) . ?
C9B C10B 1.495(11) . ?
N92B C93B 1.327(11) . ?
N92B C91B 1.367(10) . ?
C93B C94B 1.403(13) . ?
C94B C95B 1.348(13) . ?
C95B C96B 1.378(13) . ?
C96B C91B 1.395(11) . ?
C21B N22B 1.348(10) . ?
C21B C26B 1.420(11) . ?
N22B C23B 1.340(10) . ?
C23B C24B 1.390(12) . ?
C24B C25B 1.375(13) . ?
C25B C26B 1.401(12) . ?
C51B C52B 1.387(11) . ?
C51B C56B 1.410(11) . ?
C52B C53B 1.394(12) . ?
C53B C54B 1.382(14) . ?
C55B C54B 1.337(13) . ?
C55B C56B 1.394(12) . ?
C61B C62B 1.356(13) . ?
C61B C66B 1.365(11) . ?
C62B C63B 1.392(13) . ?
C63B C64B 1.374(15) . ?
C64B C65B 1.312(15) . ?
C65B C66B 1.413(15) . ?
Cl4 O41 1.406(12) . ?
Cl4 O43 1.462(12) . ?
Cl4 O42 1.460(12) . ?
Cl4 O44 1.555(12) . ?
Cl6 O62 1.356(13) . ?
Cl6 O61 1.483(13) . ?
Cl6 O64 1.490(13) . ?
Cl6 O63 1.566(13) . ?
Cl5 O51 1.429(12) . ?
Cl5 O54 1.457(13) . ?
Cl5 O53 1.470(13) . ?
Cl5 O52 1.538(13) . ?
Cl7 O73 1.421(10) . ?
Cl7 O74 1.439(10) . ?
Cl7 O72 1.442(9) . ?
Cl7 O71 1.537(10) . ?
C91 Cl92 1.667(14) . ?
C91 Cl93 1.800(14) . ?
